data_4348292
loop_
_publ_author_name
'Ding, Xue-Hua'
'Wang, Shi'
'Li, Yong-Hua'
'Huang, Wei'

_publ_section_title
;
 Inorganic anion-assisted supramolecular assemblies of bent dipyridines:
 effects of anionic geometries on hydrogen-bonding networks
;
_journal_issue 3
_journal_name_full 'Inorganic Chemistry Frontiers'
_journal_page_first 263
_journal_paper_doi 10.1039/C4QI00125G
_journal_volume 2
_journal_year 2015
_chemical_formula_moiety 'C12 H9 N4 O, B F4'
_chemical_formula_sum 'C12 H9 B F4 N4 O'
_chemical_formula_weight 312.04
_space_group_IT_number 2
_space_group_name_Hall '-P 1'
_space_group_name_H-M_alt 'P -1'
_symmetry_cell_setting triclinic
_symmetry_space_group_name_Hall '-P 1'
_symmetry_space_group_name_H-M 'P -1'
_atom_sites_solution_hydrogens geom
_atom_sites_solution_primary direct
_atom_sites_solution_secondary difmap
_audit_creation_method SHELXL-97
_audit_update_record
;
2014-05-19 deposited with the CCDC.
2015-01-14 downloaded from the CCDC.
;
_cell_angle_alpha 80.43(3)
_cell_angle_beta 78.98(3)
_cell_angle_gamma 80.97(3)
_cell_formula_units_Z 2
_cell_length_a 8.4767(17)
_cell_length_b 8.9502(18)
_cell_length_c 9.2925(19)
_cell_measurement_reflns_used 7084
_cell_measurement_temperature 293(2)
_cell_measurement_theta_max 27.5
_cell_measurement_theta_min 3.0
_cell_volume 676.6(3)
_computing_cell_refinement 'Bruker SMART'
_computing_data_collection 'Bruker SMART'
_computing_data_reduction 'Bruker SAINT'
_computing_molecular_graphics 'Bruker SHELXTL'
_computing_publication_material 'Bruker SHELXTL'
_computing_structure_refinement 'SHELXL-97 (Sheldrick, 1997)'
_computing_structure_solution 'SHELXS-97 (Sheldrick, 1990)'
_diffrn_ambient_temperature 293(2)
_diffrn_detector_area_resol_mean 8.366
_diffrn_measured_fraction_theta_full 0.996
_diffrn_measured_fraction_theta_max 0.996
_diffrn_measurement_device_type 'CCD area detector'
_diffrn_measurement_method 'phi and omega scans'
_diffrn_radiation_monochromator graphite
_diffrn_radiation_source 'fine-focus sealed tube'
_diffrn_radiation_type MoK\a
_diffrn_radiation_wavelength 0.71073
_diffrn_reflns_av_R_equivalents 0.0359
_diffrn_reflns_av_sigmaI/netI 0.0451
_diffrn_reflns_limit_h_max 10
_diffrn_reflns_limit_h_min -11
_diffrn_reflns_limit_k_max 11
_diffrn_reflns_limit_k_min -11
_diffrn_reflns_limit_l_max 12
_diffrn_reflns_limit_l_min -12
_diffrn_reflns_number 7084
_diffrn_reflns_theta_full 27.48
_diffrn_reflns_theta_max 27.48
_diffrn_reflns_theta_min 3.01
_exptl_absorpt_coefficient_mu 0.138
_exptl_absorpt_correction_T_max 0.974
_exptl_absorpt_correction_T_min 0.966
_exptl_absorpt_correction_type empirical
_exptl_absorpt_process_details 'Bruker SADABS'
_exptl_crystal_colour colorless
_exptl_crystal_density_diffrn 1.532
_exptl_crystal_density_method 'not measured'
_exptl_crystal_description block
_exptl_crystal_F_000 316
_exptl_crystal_size_max 0.35
_exptl_crystal_size_mid 0.21
_exptl_crystal_size_min 0.19
_refine_diff_density_max 0.547
_refine_diff_density_min -0.451
_refine_diff_density_rms 0.057
_refine_ls_extinction_method none
_refine_ls_goodness_of_fit_ref 1.046
_refine_ls_hydrogen_treatment mixed
_refine_ls_matrix_type full
_refine_ls_number_parameters 199
_refine_ls_number_reflns 3093
_refine_ls_number_restraints 0
_refine_ls_restrained_S_all 1.046
_refine_ls_R_factor_all 0.0923
_refine_ls_R_factor_gt 0.0653
_refine_ls_shift/su_max 0.000
_refine_ls_shift/su_mean 0.000
_refine_ls_structure_factor_coef Fsqd
_refine_ls_weighting_details 'calc w=1/[\s^2^(Fo^2^)+(0.1050P)^2^+0.2577P] where P=(Fo^2^+2Fc^2^)/3'
_refine_ls_weighting_scheme calc
_refine_ls_wR_factor_gt 0.1845
_refine_ls_wR_factor_ref 0.2059
_reflns_number_gt 2110
_reflns_number_total 3093
_reflns_threshold_expression >2sigma(I)
_cod_data_source_file c4qi00125g2.cif
_cod_data_source_block 1
_cod_database_code 4348292

loop_
_symmetry_equiv_pos_as_xyz
'x, y, z'
'-x, -y, -z'

loop_
_atom_site_label
_atom_site_type_symbol
_atom_site_fract_x
_atom_site_fract_y
_atom_site_fract_z
_atom_site_U_iso_or_equiv
_atom_site_adp_type
_atom_site_occupancy
_atom_site_symmetry_multiplicity
_atom_site_calc_flag
_atom_site_refinement_flags
C1 C 0.3435(3) 0.2916(3) 0.7227(3) 0.0500(7) Uani 1 1 d .
H1 H 0.2646 0.3760 0.7158 0.060 Uiso 1 1 calc R
C2 C 0.3642(3) 0.2095(3) 0.8582(3) 0.0559(7) Uani 1 1 d .
H2 H 0.2986 0.2398 0.9434 0.067 Uiso 1 1 calc R
N1 N 0.4763(3) 0.0868(2) 0.8704(2) 0.0513(6) Uani 1 1 d .
C3 C 0.5741(3) 0.0447(3) 0.7495(3) 0.0520(7) Uani 1 1 d .
H3 H 0.6530 -0.0394 0.7597 0.062 Uiso 1 1 calc R
C4 C 0.5620(3) 0.1214(3) 0.6104(3) 0.0485(6) Uani 1 1 d .
H4 H 0.6319 0.0907 0.5274 0.058 Uiso 1 1 calc R
C5 C 0.4428(3) 0.2459(3) 0.5967(3) 0.0408(6) Uani 1 1 d .
C6 C 0.4251(3) 0.3239(3) 0.4480(3) 0.0411(6) Uani 1 1 d .
N2 N 0.4963(3) 0.2810(3) 0.3243(2) 0.0540(6) Uani 1 1 d .
H10 H 0.5675 0.2024 0.3119 0.065 Uiso 1 1 calc R
N3 N 0.4359(3) 0.3868(3) 0.2137(2) 0.0538(6) Uani 1 1 d .
C7 C 0.3336(3) 0.4852(3) 0.2815(2) 0.0413(6) Uani 1 1 d .
O1 O 0.3194(2) 0.45355(18) 0.43176(16) 0.0419(4) Uani 1 1 d .
C8 C 0.2397(3) 0.6204(3) 0.2133(2) 0.0410(6) Uani 1 1 d .
C9 C 0.2692(3) 0.6566(3) 0.0607(3) 0.0530(7) Uani 1 1 d .
H5 H 0.3453 0.5946 0.0031 0.064 Uiso 1 1 calc R
C10 C 0.1848(4) 0.7851(3) -0.0041(3) 0.0558(7) Uani 1 1 d .
H6 H 0.2043 0.8094 -0.1066 0.067 Uiso 1 1 calc R
N4 N 0.0759(3) 0.8762(2) 0.0753(2) 0.0518(6) Uani 1 1 d .
C11 C 0.0458(4) 0.8423(3) 0.2237(3) 0.0543(7) Uani 1 1 d .
H8 H -0.0304 0.9068 0.2785 0.065 Uiso 1 1 calc R
C12 C 0.1250(3) 0.7148(3) 0.2960(3) 0.0481(6) Uani 1 1 d .
H9 H 0.1022 0.6921 0.3986 0.058 Uiso 1 1 calc R
B1 B 0.0255(4) 0.2458(4) 0.3057(4) 0.0576(8) Uani 1 1 d .
F1 F 0.1315(3) 0.2025(3) 0.4081(2) 0.0982(8) Uani 1 1 d .
F2 F -0.1042(2) 0.1647(2) 0.3490(2) 0.0798(6) Uani 1 1 d .
F3 F -0.0250(4) 0.3947(3) 0.3037(4) 0.1310(11) Uani 1 1 d .
F4 F 0.1086(2) 0.2080(3) 0.1718(2) 0.0841(6) Uani 1 1 d .

loop_
_atom_site_aniso_label
_atom_site_aniso_U_11
_atom_site_aniso_U_22
_atom_site_aniso_U_33
_atom_site_aniso_U_23
_atom_site_aniso_U_13
_atom_site_aniso_U_12
C1 0.0492(14) 0.0509(15) 0.0423(14) 0.0063(11) -0.0101(11) 0.0060(11)
C2 0.0550(16) 0.0635(17) 0.0397(14) 0.0056(12) -0.0064(12) 0.0058(13)
N1 0.0557(13) 0.0513(13) 0.0432(12) 0.0110(10) -0.0171(10) -0.0043(11)
C3 0.0555(16) 0.0459(15) 0.0516(15) 0.0045(12) -0.0212(13) 0.0057(12)
C4 0.0504(14) 0.0507(14) 0.0409(13) -0.0025(11) -0.0124(11) 0.0052(11)
C5 0.0402(12) 0.0423(13) 0.0377(12) 0.0058(10) -0.0125(10) -0.0035(10)
C6 0.0387(12) 0.0430(13) 0.0380(12) 0.0026(10) -0.0094(10) 0.0007(10)
N2 0.0515(12) 0.0572(14) 0.0424(12) 0.0046(10) -0.0090(10) 0.0150(10)
N3 0.0524(13) 0.0619(14) 0.0360(11) 0.0044(10) -0.0058(9) 0.0125(11)
C7 0.0436(13) 0.0461(13) 0.0309(11) 0.0023(10) -0.0083(10) -0.0013(11)
O1 0.0509(10) 0.0410(9) 0.0302(8) 0.0024(7) -0.0114(7) 0.0023(7)
C8 0.0467(13) 0.0417(13) 0.0325(12) 0.0018(9) -0.0111(10) -0.0017(10)
C9 0.0562(16) 0.0628(17) 0.0322(12) 0.0007(11) -0.0090(11) 0.0096(13)
C10 0.0642(17) 0.0616(17) 0.0360(13) 0.0074(12) -0.0153(12) 0.0021(14)
N4 0.0592(14) 0.0477(12) 0.0470(13) 0.0039(10) -0.0217(11) 0.0023(10)
C11 0.0614(17) 0.0478(15) 0.0504(15) -0.0057(12) -0.0129(13) 0.0063(13)
C12 0.0603(16) 0.0449(14) 0.0346(12) 0.0008(10) -0.0100(11) 0.0022(12)
B1 0.0519(18) 0.064(2) 0.0550(19) -0.0193(16) 0.0035(15) -0.0066(16)
F1 0.0726(13) 0.163(2) 0.0673(13) -0.0303(14) -0.0126(10) -0.0233(14)
F2 0.0626(11) 0.0973(15) 0.0803(13) -0.0136(11) -0.0039(10) -0.0215(10)
F3 0.131(2) 0.0655(14) 0.184(3) -0.0344(16) 0.010(2) -0.0023(14)
F4 0.0709(12) 0.1236(17) 0.0520(11) -0.0226(11) 0.0026(9) -0.0001(11)

loop_
_atom_type_symbol
_atom_type_description
_atom_type_scat_dispersion_real
_atom_type_scat_dispersion_imag
_atom_type_scat_source
C C 0.0033 0.0016 'International Tables Vol C Tables 4.2.6.8 and 6.1.1.4'
H H 0.0000 0.0000 'International Tables Vol C Tables 4.2.6.8 and 6.1.1.4'
B B 0.0013 0.0007 'International Tables Vol C Tables 4.2.6.8 and 6.1.1.4'
N N 0.0061 0.0033 'International Tables Vol C Tables 4.2.6.8 and 6.1.1.4'
O O 0.0106 0.0060 'International Tables Vol C Tables 4.2.6.8 and 6.1.1.4'
F F 0.0171 0.0103 'International Tables Vol C Tables 4.2.6.8 and 6.1.1.4'

loop_
_geom_angle_atom_site_label_1
_geom_angle_atom_site_label_2
_geom_angle_atom_site_label_3
_geom_angle
C2 C1 C5 118.7(2)
C2 C1 H1 120.7
C5 C1 H1 120.7
N1 C2 C1 121.6(3)
N1 C2 H2 119.2
C1 C2 H2 119.2
C3 N1 C2 119.8(2)
N1 C3 C4 122.2(2)
N1 C3 H3 118.9
C4 C3 H3 118.9
C3 C4 C5 118.3(2)
C3 C4 H4 120.9
C5 C4 H4 120.9
C1 C5 C4 119.5(2)
C1 C5 C6 122.1(2)
C4 C5 C6 118.4(2)
N2 C6 O1 113.1(2)
N2 C6 C5 127.2(2)
O1 C6 C5 119.7(2)
C6 N2 N3 106.5(2)
C6 N2 H10 126.7
N3 N2 H10 126.7
C7 N3 N2 105.8(2)
N3 C7 O1 112.9(2)
N3 C7 C8 126.7(2)
O1 C7 C8 120.3(2)
C6 O1 C7 101.65(18)
C9 C8 C12 119.1(2)
C9 C8 C7 118.5(2)
C12 C8 C7 122.4(2)
C10 C9 C8 119.0(3)
C10 C9 H5 120.5
C8 C9 H5 120.5
N4 C10 C9 121.9(2)
N4 C10 H6 119.0
C9 C10 H6 119.0
C10 N4 C11 119.8(2)
N4 C11 C12 121.5(3)
N4 C11 H8 119.3
C12 C11 H8 119.3
C11 C12 C8 118.8(2)
C11 C12 H9 120.6
C8 C12 H9 120.6
F3 B1 F2 109.9(3)
F3 B1 F4 113.7(3)
F2 B1 F4 108.8(3)
F3 B1 F1 107.9(3)
F2 B1 F1 109.2(3)
F4 B1 F1 107.2(3)

loop_
_geom_bond_atom_site_label_1
_geom_bond_atom_site_label_2
_geom_bond_distance
C1 C2 1.376(3)
C1 C5 1.385(4)
C1 H1 0.9300
C2 N1 1.340(3)
C2 H2 0.9300
N1 C3 1.333(4)
C3 C4 1.374(4)
C3 H3 0.9300
C4 C5 1.388(3)
C4 H4 0.9300
C5 C6 1.465(3)
C6 N2 1.282(3)
C6 O1 1.356(3)
N2 N3 1.393(3)
N2 H10 0.8600
N3 C7 1.289(3)
C7 O1 1.364(3)
C7 C8 1.461(3)
C8 C9 1.384(3)
C8 C12 1.386(4)
C9 C10 1.369(4)
C9 H5 0.9300
C10 N4 1.328(4)
C10 H6 0.9300
N4 C11 1.345(3)
C11 C12 1.372(3)
C11 H8 0.9300
C12 H9 0.9300
B1 F3 1.332(4)
B1 F2 1.372(4)
B1 F4 1.374(4)
B1 F1 1.399(4)
